data_7715742
loop_
_publ_author_name
'George, Tanner'
'Masuda, Jason D.'

_publ_section_title
;
 Contrasting a series of bidentate amido phosphine oxide, sulfide, or
 selenide ligands and complexes of dimethyl aluminum and indium.
;
_journal_issue 20
_journal_name_full 'Dalton transactions (Cambridge, England : 2003)'
_journal_page_first 8823
_journal_page_last 8834
_journal_paper_doi 10.1039/d4dt00662c
_journal_volume 53
_journal_year 2024
_chemical_formula_moiety 'C29 H37 In N O P'
_chemical_formula_sum 'C29 H37 In N O P'
_chemical_formula_weight 561.38
_space_group_crystal_system monoclinic
_space_group_IT_number 4
_space_group_name_Hall 'P 2yb'
_space_group_name_H-M_alt 'P 1 21 1'
_atom_sites_solution_hydrogens geom
_atom_sites_solution_primary dual
_audit_creation_date 2024-01-04
_audit_creation_method
;
Olex2 1.5
(compiled 2023.08.24 svn.re1ec1418 for OlexSys, GUI svn.r6817)
;
_audit_update_record
;
2024-03-04 deposited with the CCDC.	2024-04-16 downloaded from the CCDC.
;
_cell_angle_alpha 90
_cell_angle_beta 95.677(2)
_cell_angle_gamma 90
_cell_formula_units_Z 4
_cell_length_a 8.6720(5)
_cell_length_b 17.5977(8)
_cell_length_c 18.1245(10)
_cell_measurement_reflns_used 9018
_cell_measurement_temperature 125
_cell_measurement_theta_max 27.11
_cell_measurement_theta_min 2.58
_cell_volume 2752.4(3)
_computing_cell_refinement 'SAINT V8.40A (Bruker AXS Inc., 2018)'
_computing_data_collection 'APEX4 (Bruker AXS Inc., 2021)'
_computing_data_reduction 'SAINT V8.40A (Bruker AXS Inc., 2018)'
_computing_molecular_graphics 'Olex2 1.5 (Dolomanov et al., 2009)'
_computing_publication_material 'Olex2 1.5 (Dolomanov et al., 2009)'
_computing_structure_refinement 'SHELXL 2018/3 (Sheldrick, 2015)'
_computing_structure_solution 'SHELXT 2018/2 (Sheldrick, 2018)'
_diffrn_ambient_temperature 125
_diffrn_detector '100 \\times 140 mm^2^ CMOS sensor'
_diffrn_detector_area_resol_mean 7.3910
_diffrn_detector_type 'Bruker PHOTON III'
_diffrn_measured_fraction_theta_full 0.999
_diffrn_measured_fraction_theta_max 0.997
_diffrn_measurement_device '\k--geometry diffractometer'
_diffrn_measurement_device_type 'Bruker D8 Venture'
_diffrn_measurement_method '\f and \w scans'
_diffrn_radiation_monochromator 'multilayer mirror'
_diffrn_radiation_type MoK\a
_diffrn_radiation_wavelength 0.71073
_diffrn_reflns_av_R_equivalents 0.0244
_diffrn_reflns_av_unetI/netI 0.0168
_diffrn_reflns_Laue_measured_fraction_full 0.999
_diffrn_reflns_Laue_measured_fraction_max 0.997
_diffrn_reflns_limit_h_max 11
_diffrn_reflns_limit_h_min -11
_diffrn_reflns_limit_k_max 22
_diffrn_reflns_limit_k_min -22
_diffrn_reflns_limit_l_max 23
_diffrn_reflns_limit_l_min -23
_diffrn_reflns_number 95735
_diffrn_reflns_point_group_measured_fraction_full 0.998
_diffrn_reflns_point_group_measured_fraction_max 0.994
_diffrn_reflns_theta_full 25.242
_diffrn_reflns_theta_max 27.083
_diffrn_reflns_theta_min 2.315
_diffrn_source 'microfocus sealed tube'
_diffrn_source_current 1.4
_diffrn_source_power 0.07
_diffrn_source_type 'Incoatec I\mS 3.0'
_diffrn_source_voltage 50.0
_diffrn_standards_number 0
_exptl_absorpt_coefficient_mu 0.937
_exptl_absorpt_correction_T_max 0.7455
_exptl_absorpt_correction_T_min 0.6443
_exptl_absorpt_correction_type none
_exptl_absorpt_process_details
;
SADABS-2016/2 (Bruker,2016/2) was used for absorption correction.
wR2(int) was 0.1337 before and 0.0466 after correction.
The Ratio of minimum to maximum transmission is 0.8643.
The \l/2 correction factor is Not present.
;
_exptl_crystal_colour colourless
_exptl_crystal_colour_primary colourless
_exptl_crystal_density_diffrn 1.355
_exptl_crystal_description Prismatic
_exptl_crystal_F_000 1160
_exptl_crystal_size_max 0.44
_exptl_crystal_size_mid 0.24
_exptl_crystal_size_min 0.24
_refine_diff_density_max 0.785
_refine_diff_density_min -0.532
_refine_diff_density_rms 0.046
_refine_ls_abs_structure_details
;
 Flack x determined using 5696 quotients [(I+)-(I-)]/[(I+)+(I-)]
 (Parsons, Flack and Wagner, Acta Cryst. B69 (2013) 249-259).
;
_refine_ls_abs_structure_Flack -0.009(3)
_refine_ls_extinction_method none
_refine_ls_goodness_of_fit_ref 1.071
_refine_ls_hydrogen_treatment constr
_refine_ls_matrix_type full
_refine_ls_number_parameters 609
_refine_ls_number_reflns 12036
_refine_ls_number_restraints 1
_refine_ls_restrained_S_all 1.071
_refine_ls_R_factor_all 0.0160
_refine_ls_R_factor_gt 0.0158
_refine_ls_shift/su_max 0.001
_refine_ls_shift/su_mean 0.000
_refine_ls_structure_factor_coef Fsqd
_refine_ls_weighting_details 'w=1/[\s^2^(Fo^2^)+(0.0265P)^2^+0.4217P] where P=(Fo^2^+2Fc^2^)/3'
_refine_ls_weighting_scheme calc
_refine_ls_wR_factor_gt 0.0416
_refine_ls_wR_factor_ref 0.0417
_reflns_Friedel_coverage 0.929
_reflns_Friedel_fraction_full 0.997
_reflns_Friedel_fraction_max 0.990
_reflns_number_gt 11946
_reflns_number_total 12036
_reflns_threshold_expression 'I > 2\s(I)'
_cod_data_source_file d4dt00662c2.cif
_cod_data_source_block mo_2021_4_06_jdm_tg253oin_0m_a
_cod_depositor_comments 'Adding full bibliography for 7715739--7715750.cif.'
_cod_database_code 7715742
_shelx_shelxl_version_number 2018/3
_shelx_space_group_comment
;
The symmetry employed for this shelxl refinement is uniquely defined
by the following loop, which should always be used as a source of
symmetry information in preference to the above space-group names.
They are only intended as comments.
;
_shelx_estimated_absorpt_t_max 0.806
_shelx_estimated_absorpt_t_min 0.683
_olex2_refinement_description
;
1. Fixed Uiso
 At 1.2 times of:
  All C(H) groups
 At 1.5 times of:
  All C(H,H,H) groups
2.a Ternary CH refined with riding coordinates:
 C10(H10), C13(H13), C39(H39), C42(H42)
2.b Aromatic/amide H refined with riding coordinates:
 C1(H1), C6(H6), C7(H7), C8(H8), C17(H17), C18(H18), C19(H19), C20(H20),
 C21(H21), C23(H23), C24(H24), C25(H25), C26(H26), C27(H27), C30(H30), C35(H35),
  C36(H36), C37(H37), C46(H46), C47(H47), C48(H48), C49(H49), C50(H50),
 C52(H52), C53(H53), C54(H54), C55(H55), C56(H56)
2.c Idealised Me refined as rotating group:
 C3(H3A,H3B,H3C), C11(H11A,H11B,H11C), C12(H12A,H12B,H12C), C14(H14A,H14B,
 H14C), C15(H15A,H15B,H15C), C28(H28A,H28B,H28C), C29(H29A,H29B,H29C), C32(H32A,
 H32B,H32C), C40(H40A,H40B,H40C), C41(H41A,H41B,H41C), C43(H43A,H43B,H43C),
 C44(H44A,H44B,H44C), C57(H57A,H57B,H57C), C58(H58A,H58B,H58C)
;
_olex2_submission_special_instructions 'No special instructions were received'

loop_
_space_group_symop_operation_xyz
'x, y, z'
'-x, y+1/2, -z'

loop_
_atom_site_label
_atom_site_type_symbol
_atom_site_fract_x
_atom_site_fract_y
_atom_site_fract_z
_atom_site_U_iso_or_equiv
_atom_site_adp_type
_atom_site_occupancy
_atom_site_site_symmetry_order
_atom_site_calc_flag
_atom_site_refinement_flags_posn
_atom_site_refinement_flags_adp
_atom_site_refinement_flags_occupancy
_atom_site_disorder_assembly
_atom_site_disorder_group
In1 In 0.76456(2) 0.28080(2) 0.60217(2) 0.01665(4) Uani 1 1 d . . . . .
P1 P 0.82761(6) 0.27320(3) 0.43100(3) 0.01785(11) Uani 1 1 d . . . . .
O1 O 0.90081(18) 0.29199(10) 0.50884(9) 0.0229(3) Uani 1 1 d . . . . .
N1 N 0.5532(2) 0.30313(10) 0.52892(10) 0.0167(4) Uani 1 1 d . . . . .
C1 C 0.6406(3) 0.23720(12) 0.42502(13) 0.0195(4) Uani 1 1 d . . . . .
H1 H 0.616398 0.196036 0.391981 0.023 Uiso 1 1 calc R U . . .
C2 C 0.5236(2) 0.26438(11) 0.46521(12) 0.0172(4) Uani 1 1 d . . . . .
C3 C 0.3570(3) 0.24680(14) 0.43653(13) 0.0222(5) Uani 1 1 d . . . . .
H3A H 0.311043 0.213514 0.471775 0.033 Uiso 1 1 calc R U . . .
H3B H 0.354695 0.221305 0.388359 0.033 Uiso 1 1 calc R U . . .
H3C H 0.297756 0.294216 0.430940 0.033 Uiso 1 1 calc R U . . .
C4 C 0.4305(3) 0.34399(13) 0.55920(12) 0.0187(4) Uani 1 1 d . . . . .
C5 C 0.4075(3) 0.42107(14) 0.53939(13) 0.0219(4) Uani 1 1 d . . . . .
C6 C 0.2866(3) 0.46037(14) 0.56805(15) 0.0276(5) Uani 1 1 d . . . . .
H6 H 0.265886 0.511468 0.553319 0.033 Uiso 1 1 calc R U . . .
C7 C 0.1963(3) 0.42597(16) 0.61769(15) 0.0313(6) Uani 1 1 d . . . . .
H7 H 0.115028 0.453701 0.636778 0.038 Uiso 1 1 calc R U . . .
C8 C 0.2241(3) 0.35189(16) 0.63932(14) 0.0282(5) Uani 1 1 d . . . . .
H8 H 0.163230 0.329410 0.674287 0.034 Uiso 1 1 calc R U . . .
C9 C 0.3405(3) 0.30904(13) 0.61067(13) 0.0211(4) Uani 1 1 d . . . . .
C10 C 0.5114(3) 0.46051(13) 0.48817(14) 0.0255(5) Uani 1 1 d . . . . .
H10 H 0.611643 0.432027 0.491196 0.031 Uiso 1 1 calc R U . . .
C11 C 0.4415(4) 0.45874(16) 0.40718(15) 0.0380(6) Uani 1 1 d . . . . .
H11A H 0.428980 0.405880 0.390668 0.057 Uiso 1 1 calc R U . . .
H11B H 0.510664 0.485303 0.376174 0.057 Uiso 1 1 calc R U . . .
H11C H 0.340241 0.483918 0.402900 0.057 Uiso 1 1 calc R U . . .
C12 C 0.5483(3) 0.54289(15) 0.51200(16) 0.0334(6) Uani 1 1 d . . . . .
H12A H 0.454067 0.573744 0.503930 0.050 Uiso 1 1 calc R U . . .
H12B H 0.627558 0.563476 0.482583 0.050 Uiso 1 1 calc R U . . .
H12C H 0.586794 0.543968 0.564683 0.050 Uiso 1 1 calc R U . . .
C13 C 0.3685(3) 0.22780(14) 0.63603(14) 0.0250(5) Uani 1 1 d . . . . .
H13 H 0.442149 0.204137 0.603624 0.030 Uiso 1 1 calc R U . . .
C14 C 0.2187(3) 0.18049(17) 0.62879(17) 0.0371(6) Uani 1 1 d . . . . .
H14A H 0.151243 0.197425 0.665889 0.056 Uiso 1 1 calc R U . . .
H14B H 0.244229 0.126690 0.636832 0.056 Uiso 1 1 calc R U . . .
H14C H 0.165011 0.187219 0.579047 0.056 Uiso 1 1 calc R U . . .
C15 C 0.4446(3) 0.22596(19) 0.71621(15) 0.0374(6) Uani 1 1 d . . . . .
H15A H 0.542451 0.254227 0.719390 0.056 Uiso 1 1 calc R U . . .
H15B H 0.465077 0.173157 0.731324 0.056 Uiso 1 1 calc R U . . .
H15C H 0.374971 0.249336 0.749081 0.056 Uiso 1 1 calc R U . . .
C16 C 0.8383(3) 0.35782(13) 0.37512(13) 0.0229(4) Uani 1 1 d . . . . .
C17 C 0.7389(3) 0.36853(16) 0.31060(15) 0.0329(5) Uani 1 1 d . . . . .
H17 H 0.661482 0.331697 0.296392 0.040 Uiso 1 1 calc R U . . .
C18 C 0.7522(4) 0.43248(18) 0.26713(17) 0.0442(7) Uani 1 1 d . . . . .
H18 H 0.683954 0.439295 0.223293 0.053 Uiso 1 1 calc R U . . .
C19 C 0.8640(4) 0.48623(17) 0.2872(2) 0.0475(8) Uani 1 1 d . . . . .
H19 H 0.872805 0.530018 0.257296 0.057 Uiso 1 1 calc R U . . .
C20 C 0.9640(4) 0.47640(17) 0.3513(2) 0.0478(8) Uani 1 1 d . . . . .
H20 H 1.041081 0.513485 0.365130 0.057 Uiso 1 1 calc R U . . .
C21 C 0.9513(3) 0.41232(15) 0.39539(17) 0.0338(6) Uani 1 1 d . . . . .
H21 H 1.019639 0.405727 0.439220 0.041 Uiso 1 1 calc R U . . .
C22 C 0.9436(2) 0.20291(13) 0.38922(12) 0.0190(4) Uani 1 1 d . . . . .
C23 C 0.9787(3) 0.13660(13) 0.43033(13) 0.0224(4) Uani 1 1 d . . . . .
H23 H 0.940087 0.130113 0.477189 0.027 Uiso 1 1 calc R U . . .
C24 C 1.0693(3) 0.08051(14) 0.40287(14) 0.0250(5) Uani 1 1 d . . . . .
H24 H 1.092935 0.035738 0.431033 0.030 Uiso 1 1 calc R U . . .
C25 C 1.1262(3) 0.08949(14) 0.33396(14) 0.0253(5) Uani 1 1 d . . . . .
H25 H 1.188262 0.050887 0.315253 0.030 Uiso 1 1 calc R U . . .
C26 C 1.0919(3) 0.15464(14) 0.29302(13) 0.0252(5) Uani 1 1 d . . . . .
H26 H 1.130561 0.160645 0.246119 0.030 Uiso 1 1 calc R U . . .
C27 C 1.0011(3) 0.21162(12) 0.32008(13) 0.0214(4) Uani 1 1 d . . . . .
H27 H 0.978084 0.256307 0.291703 0.026 Uiso 1 1 calc R U . . .
C28 C 0.7808(3) 0.16028(14) 0.62178(14) 0.0256(5) Uani 1 1 d . . . . .
H28A H 0.727604 0.133108 0.579438 0.038 Uiso 1 1 calc R U . . .
H28B H 0.732106 0.147705 0.666777 0.038 Uiso 1 1 calc R U . . .
H28C H 0.890071 0.145160 0.628063 0.038 Uiso 1 1 calc R U . . .
C29 C 0.7948(3) 0.37959(14) 0.67174(14) 0.0264(5) Uani 1 1 d . . . . .
H29A H 0.901744 0.381445 0.694866 0.040 Uiso 1 1 calc R U . . .
H29B H 0.723469 0.377039 0.710371 0.040 Uiso 1 1 calc R U . . .
H29C H 0.772891 0.425352 0.641702 0.040 Uiso 1 1 calc R U . . .
In2 In 0.41226(2) 0.69522(2) 1.06335(2) 0.02101(4) Uani 1 1 d . . . . .
P2 P 0.48086(7) 0.72847(3) 0.89689(3) 0.01942(11) Uani 1 1 d . . . . .
O2 O 0.55820(19) 0.70667(10) 0.97331(9) 0.0245(4) Uani 1 1 d . . . . .
N2 N 0.2071(2) 0.67386(11) 0.98394(10) 0.0201(4) Uani 1 1 d . . . . .
C30 C 0.2915(3) 0.76181(13) 0.89461(13) 0.0212(4) Uani 1 1 d . . . . .
H30 H 0.265914 0.807985 0.869139 0.025 Uiso 1 1 calc R U . . .
C31 C 0.1752(3) 0.72404(13) 0.92839(13) 0.0204(4) Uani 1 1 d . . . . .
C32 C 0.0081(3) 0.74135(16) 0.90235(14) 0.0278(5) Uani 1 1 d . . . . .
H32A H -0.041368 0.695847 0.879613 0.042 Uiso 1 1 calc R U . . .
H32B H 0.003632 0.782526 0.865796 0.042 Uiso 1 1 calc R U . . .
H32C H -0.046325 0.756928 0.944751 0.042 Uiso 1 1 calc R U . . .
C33 C 0.0868(3) 0.62291(14) 1.00385(13) 0.0220(5) Uani 1 1 d . . . . .
C34 C 0.0012(3) 0.63970(15) 1.06437(14) 0.0252(5) Uani 1 1 d . . . . .
C35 C -0.1048(3) 0.58579(16) 1.08550(16) 0.0326(6) Uani 1 1 d . . . . .
H35 H -0.161378 0.596135 1.126647 0.039 Uiso 1 1 calc R U . . .
C36 C -0.1289(3) 0.51800(17) 1.04788(18) 0.0365(6) Uani 1 1 d . . . . .
H36 H -0.200536 0.481933 1.063380 0.044 Uiso 1 1 calc R U . . .
C37 C -0.0473(3) 0.50273(15) 0.98696(17) 0.0332(6) Uani 1 1 d . . . . .
H37 H -0.065506 0.456441 0.960543 0.040 Uiso 1 1 calc R U . . .
C38 C 0.0611(3) 0.55465(14) 0.96408(14) 0.0242(5) Uani 1 1 d . . . . .
C39 C 0.0184(3) 0.71436(15) 1.10673(14) 0.0284(5) Uani 1 1 d . . . . .
H39 H 0.089646 0.747969 1.081295 0.034 Uiso 1 1 calc R U . . .
C40 C -0.1385(3) 0.75555(18) 1.10761(17) 0.0370(6) Uani 1 1 d . . . . .
H40A H -0.185820 0.762139 1.056642 0.055 Uiso 1 1 calc R U . . .
H40B H -0.121867 0.805437 1.131097 0.055 Uiso 1 1 calc R U . . .
H40C H -0.207404 0.725238 1.135664 0.055 Uiso 1 1 calc R U . . .
C41 C 0.0904(3) 0.7012(2) 1.18678(15) 0.0418(7) Uani 1 1 d . . . . .
H41A H 0.108348 0.750258 1.211733 0.063 Uiso 1 1 calc R U . . .
H41B H 0.189147 0.674256 1.186048 0.063 Uiso 1 1 calc R U . . .
H41C H 0.019524 0.670669 1.213542 0.063 Uiso 1 1 calc R U . . .
C42 C 0.1525(3) 0.53440(14) 0.89911(14) 0.0257(5) Uani 1 1 d . . . . .
H42 H 0.194409 0.582732 0.880038 0.031 Uiso 1 1 calc R U . . .
C43 C 0.0544(3) 0.49645(17) 0.83487(15) 0.0349(6) Uani 1 1 d . . . . .
H43A H 0.025754 0.445155 0.849546 0.052 Uiso 1 1 calc R U . . .
H43B H 0.114198 0.493352 0.791820 0.052 Uiso 1 1 calc R U . . .
H43C H -0.039574 0.526453 0.822000 0.052 Uiso 1 1 calc R U . . .
C44 C 0.2902(3) 0.48376(19) 0.92510(15) 0.0353(6) Uani 1 1 d . . . . .
H44A H 0.357691 0.510353 0.963303 0.053 Uiso 1 1 calc R U . . .
H44B H 0.348732 0.471909 0.882974 0.053 Uiso 1 1 calc R U . . .
H44C H 0.252711 0.436524 0.945703 0.053 Uiso 1 1 calc R U . . .
C45 C 0.5955(3) 0.80101(13) 0.85748(13) 0.0216(5) Uani 1 1 d . . . . .
C46 C 0.6449(3) 0.86206(16) 0.90290(14) 0.0278(5) Uani 1 1 d . . . . .
H46 H 0.613238 0.865543 0.951482 0.033 Uiso 1 1 calc R U . . .
C47 C 0.7401(3) 0.91776(15) 0.87762(16) 0.0311(5) Uani 1 1 d . . . . .
H47 H 0.774517 0.958788 0.909119 0.037 Uiso 1 1 calc R U . . .
C48 C 0.7851(3) 0.91353(15) 0.80638(15) 0.0299(5) Uani 1 1 d . . . . .
H48 H 0.849592 0.951935 0.789102 0.036 Uiso 1 1 calc R U . . .
C49 C 0.7366(3) 0.85386(16) 0.76053(14) 0.0289(5) Uani 1 1 d . . . . .
H49 H 0.767453 0.851410 0.711738 0.035 Uiso 1 1 calc R U . . .
C50 C 0.6424(3) 0.79712(13) 0.78553(13) 0.0243(5) Uani 1 1 d . . . . .
H50 H 0.609892 0.755843 0.753961 0.029 Uiso 1 1 calc R U . . .
C51 C 0.4883(3) 0.64671(13) 0.83692(13) 0.0211(4) Uani 1 1 d . . . . .
C52 C 0.6007(3) 0.59035(15) 0.85267(15) 0.0273(5) Uani 1 1 d . . . . .
H52 H 0.674394 0.595243 0.894785 0.033 Uiso 1 1 calc R U . . .
C53 C 0.6045(3) 0.52733(16) 0.80685(16) 0.0326(6) Uani 1 1 d . . . . .
H53 H 0.680377 0.488990 0.817958 0.039 Uiso 1 1 calc R U . . .
C54 C 0.4974(3) 0.52004(15) 0.74454(15) 0.0305(5) Uani 1 1 d . . . . .
H54 H 0.499763 0.476714 0.713405 0.037 Uiso 1 1 calc R U . . .
C55 C 0.3876(3) 0.57640(15) 0.72834(14) 0.0293(5) Uani 1 1 d . . . . .
H55 H 0.315671 0.572039 0.685491 0.035 Uiso 1 1 calc R U . . .
C56 C 0.3822(3) 0.63894(15) 0.77419(13) 0.0252(5) Uani 1 1 d . . . . .
H56 H 0.305731 0.676952 0.762933 0.030 Uiso 1 1 calc R U . . .
C57 C 0.4791(3) 0.59084(15) 1.11914(14) 0.0292(5) Uani 1 1 d . . . . .
H57A H 0.568562 0.600046 1.155437 0.044 Uiso 1 1 calc R U . . .
H57B H 0.506642 0.553234 1.082783 0.044 Uiso 1 1 calc R U . . .
H57C H 0.392478 0.571625 1.144632 0.044 Uiso 1 1 calc R U . . .
C58 C 0.3988(4) 0.81170(16) 1.09886(15) 0.0340(6) Uani 1 1 d . . . . .
H58A H 0.338239 0.814496 1.141656 0.051 Uiso 1 1 calc R U . . .
H58B H 0.348481 0.842395 1.058244 0.051 Uiso 1 1 calc R U . . .
H58C H 0.503485 0.831164 1.112812 0.051 Uiso 1 1 calc R U . . .

loop_
_atom_site_aniso_label
_atom_site_aniso_U_11
_atom_site_aniso_U_22
_atom_site_aniso_U_33
_atom_site_aniso_U_23
_atom_site_aniso_U_13
_atom_site_aniso_U_12
In1 0.01509(7) 0.01757(7) 0.01676(7) -0.00134(6) -0.00110(5) 0.00072(5)
P1 0.0156(2) 0.0192(3) 0.0189(2) -0.0023(2) 0.00278(18) -0.0017(2)
O1 0.0167(7) 0.0305(9) 0.0214(7) -0.0052(7) 0.0017(6) -0.0043(6)
N1 0.0133(8) 0.0187(8) 0.0179(8) -0.0005(7) -0.0003(7) 0.0006(6)
C1 0.0183(11) 0.0191(11) 0.0206(10) -0.0044(8) 0.0001(8) -0.0028(8)
C2 0.0157(10) 0.0169(11) 0.0185(10) 0.0023(7) -0.0004(8) -0.0015(7)
C3 0.0159(11) 0.0259(11) 0.0240(11) -0.0035(9) -0.0019(9) -0.0026(9)
C4 0.0131(10) 0.0218(11) 0.0203(10) -0.0033(8) -0.0026(8) 0.0013(8)
C5 0.0180(10) 0.0235(11) 0.0233(11) -0.0038(9) -0.0027(8) 0.0015(8)
C6 0.0230(12) 0.0251(12) 0.0337(13) -0.0046(10) -0.0016(10) 0.0076(9)
C7 0.0195(12) 0.0361(14) 0.0389(14) -0.0105(11) 0.0055(10) 0.0069(10)
C8 0.0206(11) 0.0375(14) 0.0273(12) -0.0043(10) 0.0055(9) -0.0009(10)
C9 0.0157(10) 0.0266(11) 0.0205(10) -0.0031(9) 0.0002(8) 0.0000(8)
C10 0.0254(12) 0.0211(11) 0.0296(13) 0.0023(9) 0.0006(10) 0.0032(9)
C11 0.0550(18) 0.0314(14) 0.0272(13) 0.0004(11) 0.0019(12) -0.0053(12)
C12 0.0329(14) 0.0263(12) 0.0394(14) 0.0022(11) -0.0041(11) -0.0053(10)
C13 0.0227(12) 0.0285(12) 0.0244(11) 0.0044(9) 0.0057(9) -0.0009(9)
C14 0.0302(13) 0.0361(16) 0.0467(16) 0.0047(12) 0.0120(12) -0.0096(11)
C15 0.0306(14) 0.0528(17) 0.0289(13) 0.0100(12) 0.0031(11) 0.0040(12)
C16 0.0250(11) 0.0187(10) 0.0263(11) -0.0001(9) 0.0098(9) 0.0012(9)
C17 0.0392(15) 0.0293(13) 0.0305(13) 0.0029(11) 0.0043(11) 0.0008(11)
C18 0.064(2) 0.0363(16) 0.0338(15) 0.0093(12) 0.0136(14) 0.0136(14)
C19 0.070(2) 0.0236(13) 0.0545(19) 0.0102(13) 0.0317(17) 0.0084(14)
C20 0.052(2) 0.0222(13) 0.073(2) 0.0009(14) 0.0255(17) -0.0070(13)
C21 0.0323(14) 0.0229(12) 0.0472(16) -0.0039(11) 0.0086(12) -0.0032(10)
C22 0.0149(9) 0.0212(10) 0.0209(10) -0.0024(9) 0.0020(7) -0.0027(8)
C23 0.0208(11) 0.0235(11) 0.0232(11) -0.0006(9) 0.0031(9) -0.0024(9)
C24 0.0243(12) 0.0215(11) 0.0284(12) 0.0010(9) -0.0006(9) 0.0003(9)
C25 0.0211(11) 0.0245(11) 0.0303(12) -0.0064(9) 0.0027(9) 0.0022(9)
C26 0.0234(11) 0.0297(12) 0.0233(11) -0.0030(9) 0.0058(9) -0.0011(9)
C27 0.0196(10) 0.0215(11) 0.0227(11) 0.0001(8) 0.0008(8) -0.0002(8)
C28 0.0260(12) 0.0209(11) 0.0290(12) 0.0004(9) -0.0016(9) 0.0010(9)
C29 0.0260(12) 0.0243(12) 0.0286(12) -0.0081(9) 0.0016(9) -0.0017(9)
In2 0.01881(7) 0.02754(8) 0.01605(7) 0.00124(6) -0.00142(5) -0.00143(6)
P2 0.0177(3) 0.0235(3) 0.0168(3) 0.0009(2) 0.0006(2) -0.0001(2)
O2 0.0191(7) 0.0352(10) 0.0187(7) 0.0024(7) -0.0003(6) -0.0008(7)
N2 0.0149(9) 0.0261(10) 0.0187(9) 0.0000(7) -0.0013(7) -0.0008(7)
C30 0.0213(11) 0.0227(12) 0.0196(10) 0.0011(8) 0.0015(8) 0.0028(8)
C31 0.0205(11) 0.0227(10) 0.0176(10) -0.0035(8) 0.0001(8) 0.0032(8)
C32 0.0205(12) 0.0371(14) 0.0249(12) 0.0055(10) -0.0018(9) 0.0060(10)
C33 0.0175(10) 0.0269(11) 0.0212(10) 0.0040(9) -0.0006(8) 0.0014(8)
C34 0.0183(11) 0.0334(12) 0.0238(11) 0.0021(10) 0.0011(9) 0.0015(9)
C35 0.0254(12) 0.0398(15) 0.0341(13) 0.0044(11) 0.0107(10) 0.0001(11)
C36 0.0276(14) 0.0362(15) 0.0474(17) 0.0072(12) 0.0118(12) -0.0048(11)
C37 0.0306(13) 0.0273(12) 0.0425(15) 0.0020(11) 0.0076(11) -0.0022(10)
C38 0.0216(11) 0.0247(11) 0.0262(12) 0.0030(9) 0.0025(9) 0.0009(9)
C39 0.0216(12) 0.0399(15) 0.0241(11) -0.0042(10) 0.0035(9) -0.0004(10)
C40 0.0282(13) 0.0440(15) 0.0391(15) -0.0099(12) 0.0057(11) 0.0042(11)
C41 0.0367(14) 0.064(2) 0.0243(12) -0.0015(14) 0.0008(10) -0.0037(15)
C42 0.0272(12) 0.0240(11) 0.0261(11) -0.0002(9) 0.0034(9) -0.0006(9)
C43 0.0354(15) 0.0399(15) 0.0281(13) -0.0018(11) -0.0041(11) -0.0001(12)
C44 0.0238(13) 0.0514(17) 0.0304(13) -0.0031(12) 0.0015(10) 0.0064(11)
C45 0.0187(11) 0.0257(12) 0.0201(10) 0.0022(8) 0.0014(8) 0.0016(8)
C46 0.0298(12) 0.0291(12) 0.0255(12) -0.0026(10) 0.0069(10) -0.0022(10)
C47 0.0329(13) 0.0251(12) 0.0356(13) -0.0016(11) 0.0051(10) -0.0037(10)
C48 0.0263(12) 0.0286(12) 0.0352(13) 0.0083(10) 0.0053(10) -0.0003(10)
C49 0.0276(12) 0.0367(14) 0.0234(11) 0.0072(10) 0.0068(9) 0.0033(10)
C50 0.0235(11) 0.0289(13) 0.0206(10) 0.0003(9) 0.0017(8) 0.0004(9)
C51 0.0202(11) 0.0222(11) 0.0212(11) 0.0007(8) 0.0035(8) -0.0003(8)
C52 0.0197(11) 0.0297(12) 0.0320(13) 0.0030(10) 0.0008(9) 0.0012(9)
C53 0.0246(12) 0.0296(13) 0.0440(15) 0.0010(11) 0.0058(11) 0.0067(10)
C54 0.0322(14) 0.0282(12) 0.0325(13) -0.0063(10) 0.0101(11) -0.0013(10)
C55 0.0314(13) 0.0319(13) 0.0242(12) -0.0027(10) 0.0009(10) -0.0019(10)
C56 0.0256(12) 0.0273(12) 0.0225(11) 0.0004(9) 0.0011(9) 0.0022(9)
C57 0.0273(12) 0.0316(13) 0.0281(12) 0.0042(10) -0.0004(10) -0.0010(10)
C58 0.0394(15) 0.0329(13) 0.0292(13) -0.0040(11) 0.0020(11) -0.0021(11)

loop_
_atom_type_symbol
_atom_type_description
_atom_type_scat_dispersion_real
_atom_type_scat_dispersion_imag
_atom_type_scat_source
C C 0.0033 0.0016 'International Tables Vol C Tables 4.2.6.8 and 6.1.1.4'
H H 0.0000 0.0000 'International Tables Vol C Tables 4.2.6.8 and 6.1.1.4'
In In -0.7276 1.3100 'International Tables Vol C Tables 4.2.6.8 and 6.1.1.4'
N N 0.0061 0.0033 'International Tables Vol C Tables 4.2.6.8 and 6.1.1.4'
O O 0.0106 0.0060 'International Tables Vol C Tables 4.2.6.8 and 6.1.1.4'
P P 0.1023 0.0942 'International Tables Vol C Tables 4.2.6.8 and 6.1.1.4'

loop_
_geom_angle_atom_site_label_1
_geom_angle_atom_site_label_2
_geom_angle_atom_site_label_3
_geom_angle
_geom_angle_site_symmetry_1
_geom_angle_site_symmetry_3
_geom_angle_publ_flag
O1 In1 N1 89.93(6) . . ?
C28 In1 O1 100.76(8) . . ?
C28 In1 N1 108.31(8) . . ?
C29 In1 O1 109.91(8) . . ?
C29 In1 N1 104.88(8) . . ?
C29 In1 C28 134.28(10) . . ?
O1 P1 C1 115.99(10) . . ?
O1 P1 C16 107.45(11) . . ?
O1 P1 C22 109.76(10) . . ?
C1 P1 C16 111.41(11) . . ?
C1 P1 C22 106.24(10) . . ?
C22 P1 C16 105.51(10) . . ?
P1 O1 In1 119.57(9) . . ?
C2 N1 In1 120.48(14) . . ?
C2 N1 C4 119.77(18) . . ?
C4 N1 In1 117.71(13) . . ?
P1 C1 H1 117.7 . . ?
C2 C1 P1 124.58(17) . . ?
C2 C1 H1 117.7 . . ?
N1 C2 C1 122.5(2) . . ?
N1 C2 C3 119.48(19) . . ?
C1 C2 C3 118.0(2) . . ?
C2 C3 H3A 109.5 . . ?
C2 C3 H3B 109.5 . . ?
C2 C3 H3C 109.5 . . ?
H3A C3 H3B 109.5 . . ?
H3A C3 H3C 109.5 . . ?
H3B C3 H3C 109.5 . . ?
C5 C4 N1 118.4(2) . . ?
C5 C4 C9 120.8(2) . . ?
C9 C4 N1 120.8(2) . . ?
C4 C5 C10 121.0(2) . . ?
C6 C5 C4 118.2(2) . . ?
C6 C5 C10 120.8(2) . . ?
C5 C6 H6 119.4 . . ?
C7 C6 C5 121.1(2) . . ?
C7 C6 H6 119.4 . . ?
C6 C7 H7 119.9 . . ?
C8 C7 C6 120.2(2) . . ?
C8 C7 H7 119.9 . . ?
C7 C8 H8 119.4 . . ?
C7 C8 C9 121.1(2) . . ?
C9 C8 H8 119.4 . . ?
C4 C9 C13 121.9(2) . . ?
C8 C9 C4 118.4(2) . . ?
C8 C9 C13 119.7(2) . . ?
C5 C10 H10 107.6 . . ?
C5 C10 C11 111.9(2) . . ?
C5 C10 C12 112.2(2) . . ?
C11 C10 H10 107.6 . . ?
C11 C10 C12 109.9(2) . . ?
C12 C10 H10 107.6 . . ?
C10 C11 H11A 109.5 . . ?
C10 C11 H11B 109.5 . . ?
C10 C11 H11C 109.5 . . ?
H11A C11 H11B 109.5 . . ?
H11A C11 H11C 109.5 . . ?
H11B C11 H11C 109.5 . . ?
C10 C12 H12A 109.5 . . ?
C10 C12 H12B 109.5 . . ?
C10 C12 H12C 109.5 . . ?
H12A C12 H12B 109.5 . . ?
H12A C12 H12C 109.5 . . ?
H12B C12 H12C 109.5 . . ?
C9 C13 H13 107.9 . . ?
C9 C13 C14 112.1(2) . . ?
C9 C13 C15 110.4(2) . . ?
C14 C13 H13 107.9 . . ?
C15 C13 H13 107.9 . . ?
C15 C13 C14 110.5(2) . . ?
C13 C14 H14A 109.5 . . ?
C13 C14 H14B 109.5 . . ?
C13 C14 H14C 109.5 . . ?
H14A C14 H14B 109.5 . . ?
H14A C14 H14C 109.5 . . ?
H14B C14 H14C 109.5 . . ?
C13 C15 H15A 109.5 . . ?
C13 C15 H15B 109.5 . . ?
C13 C15 H15C 109.5 . . ?
H15A C15 H15B 109.5 . . ?
H15A C15 H15C 109.5 . . ?
H15B C15 H15C 109.5 . . ?
C17 C16 P1 121.3(2) . . ?
C21 C16 P1 119.5(2) . . ?
C21 C16 C17 119.2(2) . . ?
C16 C17 H17 119.8 . . ?
C18 C17 C16 120.5(3) . . ?
C18 C17 H17 119.8 . . ?
C17 C18 H18 119.9 . . ?
C19 C18 C17 120.2(3) . . ?
C19 C18 H18 119.9 . . ?
C18 C19 H19 120.0 . . ?
C18 C19 C20 120.0(3) . . ?
C20 C19 H19 120.0 . . ?
C19 C20 H20 119.9 . . ?
C19 C20 C21 120.1(3) . . ?
C21 C20 H20 119.9 . . ?
C16 C21 H21 120.0 . . ?
C20 C21 C16 119.9(3) . . ?
C20 C21 H21 120.0 . . ?
C23 C22 P1 116.58(16) . . ?
C23 C22 C27 119.3(2) . . ?
C27 C22 P1 124.16(18) . . ?
C22 C23 H23 119.9 . . ?
C24 C23 C22 120.2(2) . . ?
C24 C23 H23 119.9 . . ?
C23 C24 H24 119.9 . . ?
C23 C24 C25 120.3(2) . . ?
C25 C24 H24 119.9 . . ?
C24 C25 H25 120.1 . . ?
C26 C25 C24 119.9(2) . . ?
C26 C25 H25 120.1 . . ?
C25 C26 H26 119.8 . . ?
C25 C26 C27 120.5(2) . . ?
C27 C26 H26 119.8 . . ?
C22 C27 H27 120.0 . . ?
C26 C27 C22 119.9(2) . . ?
C26 C27 H27 120.0 . . ?
In1 C28 H28A 109.5 . . ?
In1 C28 H28B 109.5 . . ?
In1 C28 H28C 109.5 . . ?
H28A C28 H28B 109.5 . . ?
H28A C28 H28C 109.5 . . ?
H28B C28 H28C 109.5 . . ?
In1 C29 H29A 109.5 . . ?
In1 C29 H29B 109.5 . . ?
In1 C29 H29C 109.5 . . ?
H29A C29 H29B 109.5 . . ?
H29A C29 H29C 109.5 . . ?
H29B C29 H29C 109.5 . . ?
O2 In2 N2 91.01(7) . . ?
C57 In2 O2 106.43(9) . . ?
C57 In2 N2 108.89(9) . . ?
C57 In2 C58 133.85(11) . . ?
C58 In2 O2 100.90(9) . . ?
C58 In2 N2 107.02(10) . . ?
O2 P2 C30 115.78(10) . . ?
O2 P2 C45 109.05(11) . . ?
O2 P2 C51 107.86(11) . . ?
C30 P2 C45 107.88(11) . . ?
C30 P2 C51 110.11(11) . . ?
C45 P2 C51 105.70(11) . . ?
P2 O2 In2 117.95(9) . . ?
C31 N2 In2 117.96(16) . . ?
C31 N2 C33 119.47(19) . . ?
C33 N2 In2 119.80(14) . . ?
P2 C30 H30 118.3 . . ?
C31 C30 P2 123.30(18) . . ?
C31 C30 H30 118.3 . . ?
N2 C31 C30 122.3(2) . . ?
N2 C31 C32 119.1(2) . . ?
C30 C31 C32 118.6(2) . . ?
C31 C32 H32A 109.5 . . ?
C31 C32 H32B 109.5 . . ?
C31 C32 H32C 109.5 . . ?
H32A C32 H32B 109.5 . . ?
H32A C32 H32C 109.5 . . ?
H32B C32 H32C 109.5 . . ?
C34 C33 N2 120.7(2) . . ?
C38 C33 N2 118.8(2) . . ?
C38 C33 C34 120.4(2) . . ?
C33 C34 C39 122.6(2) . . ?
C35 C34 C33 118.6(2) . . ?
C35 C34 C39 118.8(2) . . ?
C34 C35 H35 119.3 . . ?
C36 C35 C34 121.5(2) . . ?
C36 C35 H35 119.3 . . ?
C35 C36 H36 120.2 . . ?
C35 C36 C37 119.6(3) . . ?
C37 C36 H36 120.2 . . ?
C36 C37 H37 119.5 . . ?
C36 C37 C38 121.0(3) . . ?
C38 C37 H37 119.5 . . ?
C33 C38 C42 121.8(2) . . ?
C37 C38 C33 118.8(2) . . ?
C37 C38 C42 119.4(2) . . ?
C34 C39 H39 108.2 . . ?
C34 C39 C40 111.6(2) . . ?
C34 C39 C41 110.9(2) . . ?
C40 C39 H39 108.2 . . ?
C41 C39 H39 108.2 . . ?
C41 C39 C40 109.7(2) . . ?
C39 C40 H40A 109.5 . . ?
C39 C40 H40B 109.5 . . ?
C39 C40 H40C 109.5 . . ?
H40A C40 H40B 109.5 . . ?
H40A C40 H40C 109.5 . . ?
H40B C40 H40C 109.5 . . ?
C39 C41 H41A 109.5 . . ?
C39 C41 H41B 109.5 . . ?
C39 C41 H41C 109.5 . . ?
H41A C41 H41B 109.5 . . ?
H41A C41 H41C 109.5 . . ?
H41B C41 H41C 109.5 . . ?
C38 C42 H42 107.6 . . ?
C38 C42 C43 113.5(2) . . ?
C38 C42 C44 110.4(2) . . ?
C43 C42 H42 107.6 . . ?
C43 C42 C44 109.9(2) . . ?
C44 C42 H42 107.6 . . ?
C42 C43 H43A 109.5 . . ?
C42 C43 H43B 109.5 . . ?
C42 C43 H43C 109.5 . . ?
H43A C43 H43B 109.5 . . ?
H43A C43 H43C 109.5 . . ?
H43B C43 H43C 109.5 . . ?
C42 C44 H44A 109.5 . . ?
C42 C44 H44B 109.5 . . ?
C42 C44 H44C 109.5 . . ?
H44A C44 H44B 109.5 . . ?
H44A C44 H44C 109.5 . . ?
H44B C44 H44C 109.5 . . ?
C46 C45 P2 117.36(18) . . ?
C46 C45 C50 119.0(2) . . ?
C50 C45 P2 123.57(18) . . ?
C45 C46 H46 119.8 . . ?
C47 C46 C45 120.5(2) . . ?
C47 C46 H46 119.8 . . ?
C46 C47 H47 120.0 . . ?
C48 C47 C46 120.0(3) . . ?
C48 C47 H47 120.0 . . ?
C47 C48 H48 119.8 . . ?
C49 C48 C47 120.3(2) . . ?
C49 C48 H48 119.8 . . ?
C48 C49 H49 119.9 . . ?
C48 C49 C50 120.2(2) . . ?
C50 C49 H49 119.9 . . ?
C45 C50 H50 120.0 . . ?
C49 C50 C45 120.0(2) . . ?
C49 C50 H50 120.0 . . ?
C52 C51 P2 120.46(19) . . ?
C56 C51 P2 120.49(18) . . ?
C56 C51 C52 119.1(2) . . ?
C51 C52 H52 119.9 . . ?
C53 C52 C51 120.1(2) . . ?
C53 C52 H52 119.9 . . ?
C52 C53 H53 119.9 . . ?
C52 C53 C54 120.3(2) . . ?
C54 C53 H53 119.9 . . ?
C53 C54 H54 120.2 . . ?
C55 C54 C53 119.6(2) . . ?
C55 C54 H54 120.2 . . ?
C54 C55 H55 119.8 . . ?
C56 C55 C54 120.4(2) . . ?
C56 C55 H55 119.8 . . ?
C51 C56 H56 119.7 . . ?
C55 C56 C51 120.6(2) . . ?
C55 C56 H56 119.7 . . ?
In2 C57 H57A 109.5 . . ?
In2 C57 H57B 109.5 . . ?
In2 C57 H57C 109.5 . . ?
H57A C57 H57B 109.5 . . ?
H57A C57 H57C 109.5 . . ?
H57B C57 H57C 109.5 . . ?
In2 C58 H58A 109.5 . . ?
In2 C58 H58B 109.5 . . ?
In2 C58 H58C 109.5 . . ?
H58A C58 H58B 109.5 . . ?
H58A C58 H58C 109.5 . . ?
H58B C58 H58C 109.5 . . ?

loop_
_geom_bond_atom_site_label_1
_geom_bond_atom_site_label_2
_geom_bond_distance
_geom_bond_site_symmetry_2
_geom_bond_publ_flag
In1 O1 2.1661(16) . ?
In1 N1 2.1898(18) . ?
In1 C28 2.153(2) . ?
In1 C29 2.148(2) . ?
P1 O1 1.5249(16) . ?
P1 C1 1.734(2) . ?
P1 C16 1.809(2) . ?
P1 C22 1.807(2) . ?
N1 C2 1.344(3) . ?
N1 C4 1.437(3) . ?
C1 H1 0.9500 . ?
C1 C2 1.391(3) . ?
C2 C3 1.518(3) . ?
C3 H3A 0.9800 . ?
C3 H3B 0.9800 . ?
C3 H3C 0.9800 . ?
C4 C5 1.412(3) . ?
C4 C9 1.415(3) . ?
C5 C6 1.398(3) . ?
C5 C10 1.524(3) . ?
C6 H6 0.9500 . ?
C6 C7 1.389(4) . ?
C7 H7 0.9500 . ?
C7 C8 1.376(4) . ?
C8 H8 0.9500 . ?
C8 C9 1.401(3) . ?
C9 C13 1.514(3) . ?
C10 H10 1.0000 . ?
C10 C11 1.532(4) . ?
C10 C12 1.537(3) . ?
C11 H11A 0.9800 . ?
C11 H11B 0.9800 . ?
C11 H11C 0.9800 . ?
C12 H12A 0.9800 . ?
C12 H12B 0.9800 . ?
C12 H12C 0.9800 . ?
C13 H13 1.0000 . ?
C13 C14 1.538(4) . ?
C13 C15 1.536(4) . ?
C14 H14A 0.9800 . ?
C14 H14B 0.9800 . ?
C14 H14C 0.9800 . ?
C15 H15A 0.9800 . ?
C15 H15B 0.9800 . ?
C15 H15C 0.9800 . ?
C16 C17 1.395(4) . ?
C16 C21 1.394(4) . ?
C17 H17 0.9500 . ?
C17 C18 1.385(4) . ?
C18 H18 0.9500 . ?
C18 C19 1.378(5) . ?
C19 H19 0.9500 . ?
C19 C20 1.390(6) . ?
C20 H20 0.9500 . ?
C20 C21 1.392(4) . ?
C21 H21 0.9500 . ?
C22 C23 1.402(3) . ?
C22 C27 1.402(3) . ?
C23 H23 0.9500 . ?
C23 C24 1.385(3) . ?
C24 H24 0.9500 . ?
C24 C25 1.396(4) . ?
C25 H25 0.9500 . ?
C25 C26 1.382(4) . ?
C26 H26 0.9500 . ?
C26 C27 1.394(3) . ?
C27 H27 0.9500 . ?
C28 H28A 0.9800 . ?
C28 H28B 0.9800 . ?
C28 H28C 0.9800 . ?
C29 H29A 0.9800 . ?
C29 H29B 0.9800 . ?
C29 H29C 0.9800 . ?
In2 O2 2.1712(16) . ?
In2 N2 2.2069(19) . ?
In2 C57 2.149(3) . ?
In2 C58 2.155(3) . ?
P2 O2 1.5271(17) . ?
P2 C30 1.740(2) . ?
P2 C45 1.808(2) . ?
P2 C51 1.808(2) . ?
N2 C31 1.347(3) . ?
N2 C33 1.448(3) . ?
C30 H30 0.9500 . ?
C30 C31 1.399(3) . ?
C31 C32 1.510(3) . ?
C32 H32A 0.9800 . ?
C32 H32B 0.9800 . ?
C32 H32C 0.9800 . ?
C33 C34 1.415(3) . ?
C33 C38 1.407(3) . ?
C34 C35 1.400(4) . ?
C34 C39 1.522(4) . ?
C35 H35 0.9500 . ?
C35 C36 1.380(4) . ?
C36 H36 0.9500 . ?
C36 C37 1.395(4) . ?
C37 H37 0.9500 . ?
C37 C38 1.403(4) . ?
C38 C42 1.525(3) . ?
C39 H39 1.0000 . ?
C39 C40 1.543(4) . ?
C39 C41 1.539(4) . ?
C40 H40A 0.9800 . ?
C40 H40B 0.9800 . ?
C40 H40C 0.9800 . ?
C41 H41A 0.9800 . ?
C41 H41B 0.9800 . ?
C41 H41C 0.9800 . ?
C42 H42 1.0000 . ?
C42 C43 1.526(4) . ?
C42 C44 1.527(4) . ?
C43 H43A 0.9800 . ?
C43 H43B 0.9800 . ?
C43 H43C 0.9800 . ?
C44 H44A 0.9800 . ?
C44 H44B 0.9800 . ?
C44 H44C 0.9800 . ?
C45 C46 1.395(3) . ?
C45 C50 1.405(3) . ?
C46 H46 0.9500 . ?
C46 C47 1.388(4) . ?
C47 H47 0.9500 . ?
C47 C48 1.387(4) . ?
C48 H48 0.9500 . ?
C48 C49 1.379(4) . ?
C49 H49 0.9500 . ?
C49 C50 1.394(4) . ?
C50 H50 0.9500 . ?
C51 C52 1.400(3) . ?
C51 C56 1.397(3) . ?
C52 H52 0.9500 . ?
C52 C53 1.388(4) . ?
C53 H53 0.9500 . ?
C53 C54 1.395(4) . ?
C54 H54 0.9500 . ?
C54 C55 1.386(4) . ?
C55 H55 0.9500 . ?
C55 C56 1.383(4) . ?
C56 H56 0.9500 . ?
C57 H57A 0.9800 . ?
C57 H57B 0.9800 . ?
C57 H57C 0.9800 . ?
C58 H58A 0.9800 . ?
C58 H58B 0.9800 . ?
C58 H58C 0.9800 . ?

loop_
_geom_torsion_atom_site_label_1
_geom_torsion_atom_site_label_2
_geom_torsion_atom_site_label_3
_geom_torsion_atom_site_label_4
_geom_torsion
_geom_torsion_site_symmetry_1
_geom_torsion_site_symmetry_2
_geom_torsion_site_symmetry_3
_geom_torsion_site_symmetry_4
_geom_torsion_publ_flag
In1 N1 C2 C1 -30.4(3) . . . . ?
In1 N1 C2 C3 147.47(16) . . . . ?
In1 N1 C4 C5 104.5(2) . . . . ?
In1 N1 C4 C9 -72.2(2) . . . . ?
P1 C1 C2 N1 -22.4(3) . . . . ?
P1 C1 C2 C3 159.68(17) . . . . ?
P1 C16 C17 C18 -177.8(2) . . . . ?
P1 C16 C21 C20 177.8(2) . . . . ?
P1 C22 C23 C24 -178.84(18) . . . . ?
P1 C22 C27 C26 178.89(18) . . . . ?
O1 P1 C1 C2 42.1(2) . . . . ?
O1 P1 C16 C17 -158.1(2) . . . . ?
O1 P1 C16 C21 24.1(2) . . . . ?
O1 P1 C22 C23 52.61(19) . . . . ?
O1 P1 C22 C27 -126.31(19) . . . . ?
N1 C4 C5 C6 179.1(2) . . . . ?
N1 C4 C5 C10 -1.0(3) . . . . ?
N1 C4 C9 C8 179.0(2) . . . . ?
N1 C4 C9 C13 -0.1(3) . . . . ?
C1 P1 O1 In1 -4.46(16) . . . . ?
C1 P1 C16 C17 -30.0(2) . . . . ?
C1 P1 C16 C21 152.2(2) . . . . ?
C1 P1 C22 C23 -73.51(19) . . . . ?
C1 P1 C22 C27 107.6(2) . . . . ?
C2 N1 C4 C5 -91.7(2) . . . . ?
C2 N1 C4 C9 91.6(3) . . . . ?
C4 N1 C2 C1 166.2(2) . . . . ?
C4 N1 C2 C3 -15.9(3) . . . . ?
C4 C5 C6 C7 3.2(4) . . . . ?
C4 C5 C10 C11 94.7(3) . . . . ?
C4 C5 C10 C12 -141.3(2) . . . . ?
C4 C9 C13 C14 -129.2(2) . . . . ?
C4 C9 C13 C15 107.2(3) . . . . ?
C5 C4 C9 C8 2.4(3) . . . . ?
C5 C4 C9 C13 -176.7(2) . . . . ?
C5 C6 C7 C8 -0.4(4) . . . . ?
C6 C5 C10 C11 -85.3(3) . . . . ?
C6 C5 C10 C12 38.7(3) . . . . ?
C6 C7 C8 C9 -1.6(4) . . . . ?
C7 C8 C9 C4 0.6(4) . . . . ?
C7 C8 C9 C13 179.7(2) . . . . ?
C8 C9 C13 C14 51.8(3) . . . . ?
C8 C9 C13 C15 -71.8(3) . . . . ?
C9 C4 C5 C6 -4.3(3) . . . . ?
C9 C4 C5 C10 175.7(2) . . . . ?
C10 C5 C6 C7 -176.7(2) . . . . ?
C16 P1 O1 In1 120.92(11) . . . . ?
C16 P1 C1 C2 -81.2(2) . . . . ?
C16 P1 C22 C23 168.10(17) . . . . ?
C16 P1 C22 C27 -10.8(2) . . . . ?
C16 C17 C18 C19 0.0(4) . . . . ?
C17 C16 C21 C20 -0.1(4) . . . . ?
C17 C18 C19 C20 0.0(5) . . . . ?
C18 C19 C20 C21 0.0(5) . . . . ?
C19 C20 C21 C16 0.1(4) . . . . ?
C21 C16 C17 C18 0.0(4) . . . . ?
C22 P1 O1 In1 -124.83(11) . . . . ?
C22 P1 C1 C2 164.3(2) . . . . ?
C22 P1 C16 C17 84.8(2) . . . . ?
C22 P1 C16 C21 -93.0(2) . . . . ?
C22 C23 C24 C25 -0.2(3) . . . . ?
C23 C22 C27 C26 0.0(3) . . . . ?
C23 C24 C25 C26 0.1(4) . . . . ?
C24 C25 C26 C27 0.1(4) . . . . ?
C25 C26 C27 C22 -0.1(4) . . . . ?
C27 C22 C23 C24 0.1(3) . . . . ?
In2 N2 C31 C30 34.4(3) . . . . ?
In2 N2 C31 C32 -144.47(18) . . . . ?
In2 N2 C33 C34 62.6(3) . . . . ?
In2 N2 C33 C38 -114.6(2) . . . . ?
P2 C30 C31 N2 21.7(3) . . . . ?
P2 C30 C31 C32 -159.35(19) . . . . ?
P2 C45 C46 C47 176.6(2) . . . . ?
P2 C45 C50 C49 -177.12(19) . . . . ?
P2 C51 C52 C53 179.3(2) . . . . ?
P2 C51 C56 C55 -179.90(19) . . . . ?
O2 P2 C30 C31 -50.0(2) . . . . ?
O2 P2 C45 C46 -46.9(2) . . . . ?
O2 P2 C45 C50 130.1(2) . . . . ?
O2 P2 C51 C52 -23.4(2) . . . . ?
O2 P2 C51 C56 156.65(19) . . . . ?
N2 C33 C34 C35 -174.7(2) . . . . ?
N2 C33 C34 C39 6.1(3) . . . . ?
N2 C33 C38 C37 175.3(2) . . . . ?
N2 C33 C38 C42 -2.2(3) . . . . ?
C30 P2 O2 In2 13.48(16) . . . . ?
C30 P2 C45 C46 79.6(2) . . . . ?
C30 P2 C45 C50 -103.4(2) . . . . ?
C30 P2 C51 C52 -150.64(19) . . . . ?
C30 P2 C51 C56 29.4(2) . . . . ?
C31 N2 C33 C34 -98.2(3) . . . . ?
C31 N2 C33 C38 84.6(3) . . . . ?
C33 N2 C31 C30 -164.5(2) . . . . ?
C33 N2 C31 C32 16.6(3) . . . . ?
C33 C34 C35 C36 -1.2(4) . . . . ?
C33 C34 C39 C40 124.0(3) . . . . ?
C33 C34 C39 C41 -113.4(3) . . . . ?
C33 C38 C42 C43 -140.6(2) . . . . ?
C33 C38 C42 C44 95.5(3) . . . . ?
C34 C33 C38 C37 -1.9(4) . . . . ?
C34 C33 C38 C42 -179.4(2) . . . . ?
C34 C35 C36 C37 -0.6(4) . . . . ?
C35 C34 C39 C40 -55.2(3) . . . . ?
C35 C34 C39 C41 67.4(3) . . . . ?
C35 C36 C37 C38 1.2(4) . . . . ?
C36 C37 C38 C33 0.1(4) . . . . ?
C36 C37 C38 C42 177.6(3) . . . . ?
C37 C38 C42 C43 42.0(3) . . . . ?
C37 C38 C42 C44 -81.9(3) . . . . ?
C38 C33 C34 C35 2.5(4) . . . . ?
C38 C33 C34 C39 -176.8(2) . . . . ?
C39 C34 C35 C36 178.1(3) . . . . ?
C45 P2 O2 In2 135.31(11) . . . . ?
C45 P2 C30 C31 -172.42(19) . . . . ?
C45 P2 C51 C52 93.1(2) . . . . ?
C45 P2 C51 C56 -86.8(2) . . . . ?
C45 C46 C47 C48 0.9(4) . . . . ?
C46 C45 C50 C49 -0.1(4) . . . . ?
C46 C47 C48 C49 -0.5(4) . . . . ?
C47 C48 C49 C50 -0.2(4) . . . . ?
C48 C49 C50 C45 0.6(4) . . . . ?
C50 C45 C46 C47 -0.6(4) . . . . ?
C51 P2 O2 In2 -110.35(12) . . . . ?
C51 P2 C30 C31 72.7(2) . . . . ?
C51 P2 C45 C46 -162.63(19) . . . . ?
C51 P2 C45 C50 14.4(2) . . . . ?
C51 C52 C53 C54 0.5(4) . . . . ?
C52 C51 C56 C55 0.2(4) . . . . ?
C52 C53 C54 C55 0.4(4) . . . . ?
C53 C54 C55 C56 -1.1(4) . . . . ?
C54 C55 C56 C51 0.8(4) . . . . ?
C56 C51 C52 C53 -0.8(4) . . . . ?
